data_4340904
loop_
_publ_author_name
'Uhl, Werner'
'Appelt, Christian'
'Wollschl\"ager, Agnes'
'Hepp, Alexander'
'W\"urthwein, Ernst-Ulrich'

_publ_section_title
;
 An Al/P-Based Frustrated Lewis Pair as an Efficient Ambiphilic Ligand:
 Coordination of Boron Trihalides, Rearrangement, and Formation of HBX2
 Complexes (X = Br, I).
;
_journal_issue 17
_journal_name_full 'Inorganic chemistry'
_journal_page_first 8991
_journal_page_last 8999
_journal_paper_doi 10.1021/ic5009126
_journal_volume 53
_journal_year 2014
_chemical_formula_sum 'C40 H50 Al B F5 P'
_chemical_formula_weight 694.56
_chemical_name_systematic
;
 ?
;
_space_group_crystal_system triclinic
_space_group_IT_number 2
_space_group_name_Hall '-P 1'
_space_group_name_H-M_alt 'P -1'
_symmetry_space_group_name_Hall '-P 1'
_symmetry_space_group_name_H-M 'P -1'
_atom_sites_solution_hydrogens geom
_audit_creation_method SHELXL-2013
_cell_angle_alpha 92.427(4)
_cell_angle_beta 103.066(4)
_cell_angle_gamma 104.463(4)
_cell_formula_units_Z 2
_cell_length_a 9.4052(5)
_cell_length_b 12.1137(6)
_cell_length_c 17.5403(10)
_cell_measurement_reflns_used 14446
_cell_measurement_temperature 153(2)
_cell_measurement_theta_max 28.22
_cell_measurement_theta_min 1.75
_cell_volume 1874.60(18)
_computing_cell_refinement 'Bruker SAINT+'
_computing_data_collection 'Bruker SMART'
_computing_data_reduction 'Bruker SHELXTL'
_computing_molecular_graphics 'Bruker SHELXTL'
_computing_publication_material 'Bruker SHELXTL'
_computing_structure_refinement 'SHELXL-2013 (Sheldrick, 2013)'
_computing_structure_solution 'SHELXS-2013 (Sheldrick, 2013)'
_diffrn_ambient_temperature 153(2)
_diffrn_measured_fraction_theta_full 0.997
_diffrn_measured_fraction_theta_max 0.989
_diffrn_measurement_device_type 'imaging plate detector system'
_diffrn_measurement_method 'omega scans'
_diffrn_radiation_type MoK\a
_diffrn_radiation_wavelength 0.71073
_diffrn_reflns_av_R_equivalents 0.0415
_diffrn_reflns_av_unetI/netI 0.0719
_diffrn_reflns_Laue_measured_fraction_full 0.997
_diffrn_reflns_Laue_measured_fraction_max 0.989
_diffrn_reflns_limit_h_max 12
_diffrn_reflns_limit_h_min -10
_diffrn_reflns_limit_k_max 15
_diffrn_reflns_limit_k_min -15
_diffrn_reflns_limit_l_max 23
_diffrn_reflns_limit_l_min -23
_diffrn_reflns_number 14175
_diffrn_reflns_point_group_measured_fraction_full 0.997
_diffrn_reflns_point_group_measured_fraction_max 0.989
_diffrn_reflns_theta_full 25.242
_diffrn_reflns_theta_max 27.963
_diffrn_reflns_theta_min 1.746
_diffrn_source 'fine-focus sealed tube'
_exptl_absorpt_coefficient_mu 0.149
_exptl_absorpt_correction_type empirical
_exptl_absorpt_process_details Stoe_decay
_exptl_crystal_colour colourless
_exptl_crystal_density_diffrn 1.230
_exptl_crystal_description block
_exptl_crystal_F_000 736
_exptl_crystal_size_max 0.240
_exptl_crystal_size_mid 0.220
_exptl_crystal_size_min 0.070
_exptl_transmission_factor_max 0.995
_exptl_transmission_factor_min 0.983
_refine_diff_density_max 0.638
_refine_diff_density_min -0.570
_refine_diff_density_rms 0.054
_refine_ls_extinction_method none
_refine_ls_goodness_of_fit_ref 0.931
_refine_ls_hydrogen_treatment constr
_refine_ls_matrix_type full
_refine_ls_number_parameters 475
_refine_ls_number_reflns 8920
_refine_ls_number_restraints 276
_refine_ls_restrained_S_all 0.930
_refine_ls_R_factor_all 0.1009
_refine_ls_R_factor_gt 0.0591
_refine_ls_shift/su_max 0.002
_refine_ls_shift/su_mean 0.000
_refine_ls_structure_factor_coef Fsqd
_refine_ls_weighting_details 'w=1/[\s^2^(Fo^2^)+(0.0963P)^2^] where P=(Fo^2^+2Fc^2^)/3'
_refine_ls_weighting_scheme calc
_refine_ls_wR_factor_gt 0.1485
_refine_ls_wR_factor_ref 0.1645
_reflns_Friedel_coverage 0.000
_reflns_number_gt 5420
_reflns_number_total 8920
_reflns_threshold_expression 'I > 2\s(I)'
_cod_data_source_file ic5009126_si_005.cif
_cod_data_source_block sad
_cod_depositor_comments 'Adding full bibliography for 4340901--4340904.cif.'
_cod_database_code 4340904
_shelx_space_group_comment
;
The symmetry employed for this shelxl refinement is uniquely defined
by the following loop, which should always be used as a source of
symmetry information in preference to the above space-group names.
They are only intended as comments.
;
_shelx_estimated_absorpt_t_min 0.965
_shelx_estimated_absorpt_t_max 0.990
_shelxl_version_number 2013-4

loop_
_space_group_symop_operation_xyz
'x, y, z'
'-x, -y, -z'

loop_
_atom_site_label
_atom_site_type_symbol
_atom_site_fract_x
_atom_site_fract_y
_atom_site_fract_z
_atom_site_U_iso_or_equiv
_atom_site_adp_type
_atom_site_occupancy
_atom_site_site_symmetry_order
_atom_site_calc_flag
_atom_site_refinement_flags_posn
_atom_site_refinement_flags_adp
_atom_site_refinement_flags_occupancy
_atom_site_disorder_assembly
_atom_site_disorder_group
C1 C 0.9948(3) 0.7022(2) 0.31199(12) 0.0336(5) Uani 1 1 d . . . . .
C2 C 0.9032(3) 0.7119(2) 0.35941(12) 0.0374(5) Uani 1 1 d . . . . .
H2 H 0.7972 0.6743 0.3405 0.045 Uiso 1 1 calc R U . . .
C31 C 0.9541(3) 0.7758(2) 0.43806(12) 0.0376(5) Uani 1 1 d . . . . .
C32 C 1.0859(3) 0.8650(2) 0.45934(14) 0.0447(6) Uani 1 1 d . . . . .
H32 H 1.1428 0.8885 0.4210 0.054 Uiso 1 1 calc R U . . .
C33 C 1.1362(4) 0.9204(3) 0.53475(15) 0.0559(7) Uani 1 1 d . . . . .
H33 H 1.2283 0.9812 0.5489 0.067 Uiso 1 1 calc R U . . .
C34 C 1.0531(4) 0.8878(3) 0.58979(15) 0.0622(9) Uani 1 1 d . . . . .
H34 H 1.0885 0.9253 0.6425 0.075 Uiso 1 1 calc R U . . .
C35 C 0.9215(4) 0.8027(3) 0.56936(16) 0.0619(8) Uani 1 1 d . . . . .
H35 H 0.8639 0.7815 0.6077 0.074 Uiso 1 1 calc R U . . .
C36 C 0.8692(3) 0.7462(3) 0.49359(14) 0.0486(6) Uani 1 1 d . . . . .
H36 H 0.7754 0.6872 0.4796 0.058 Uiso 1 1 calc R U . . .
Al1 Al 1.22242(8) 0.72917(6) 0.34284(4) 0.03696(18) Uani 1 1 d . . . . .
C4 C 1.3579(3) 0.8651(2) 0.30998(14) 0.0480(6) Uani 1 1 d . . . . .
C41 C 1.5086(4) 0.8368(4) 0.3082(2) 0.0753(10) Uani 1 1 d . . . . .
H41A H 1.5706 0.8973 0.2871 0.090 Uiso 1 1 calc R U . . .
H41B H 1.4879 0.7661 0.2758 0.090 Uiso 1 1 calc R U . . .
H41C H 1.5608 0.8294 0.3607 0.090 Uiso 1 1 calc R U . . .
C42 C 1.3998(4) 0.9758(3) 0.36573(18) 0.0625(8) Uani 1 1 d . . . . .
H42A H 1.4728 1.0340 0.3490 0.075 Uiso 1 1 calc R U . . .
H42B H 1.4422 0.9613 0.4183 0.075 Uiso 1 1 calc R U . . .
H42C H 1.3106 1.0012 0.3648 0.075 Uiso 1 1 calc R U . . .
C43 C 1.2914(4) 0.8923(3) 0.22717(18) 0.0744(10) Uani 1 1 d . . . . .
H43A H 1.2016 0.9166 0.2268 0.089 Uiso 1 1 calc R U . . .
H43B H 1.2664 0.8250 0.1907 0.089 Uiso 1 1 calc R U . . .
H43C H 1.3644 0.9525 0.2120 0.089 Uiso 1 1 calc R U . . .
C5 C 1.3086(3) 0.6578(3) 0.43795(15) 0.0531(7) Uani 1 1 d . . . . .
C51 C 1.4341(4) 0.7468(3) 0.49789(17) 0.0668(9) Uani 1 1 d . . . . .
H51A H 1.3916 0.8027 0.5180 0.080 Uiso 1 1 calc R U . . .
H51B H 1.5108 0.7843 0.4726 0.080 Uiso 1 1 calc R U . . .
H51C H 1.4782 0.7091 0.5404 0.080 Uiso 1 1 calc R U . . .
C52 C 1.1934(4) 0.5981(3) 0.48273(17) 0.0716(10) Uani 1 1 d . . . . .
H52A H 1.1112 0.5434 0.4469 0.086 Uiso 1 1 calc R U . . .
H52B H 1.1552 0.6542 0.5060 0.086 Uiso 1 1 calc R U . . .
H52C H 1.2418 0.5595 0.5233 0.086 Uiso 1 1 calc R U . . .
C53 C 1.3792(6) 0.5673(4) 0.4091(2) 0.1078(18) Uani 1 1 d . . . . .
H53A H 1.4252 0.5334 0.4533 0.129 Uiso 1 1 calc R U . . .
H53B H 1.4546 0.6030 0.3825 0.129 Uiso 1 1 calc R U . . .
H53C H 1.3016 0.5089 0.3734 0.129 Uiso 1 1 calc R U . . .
P1 P 0.90372(7) 0.62026(5) 0.21665(3) 0.03446(16) Uani 1 1 d . . . . .
C61 C 0.8608(3) 0.7071(2) 0.13665(12) 0.0396(5) Uani 1 1 d . . . . .
C62 C 0.8201(3) 0.6502(2) 0.05933(13) 0.0461(6) Uani 1 1 d . . . . .
C63 C 0.7988(4) 0.7141(3) -0.00457(14) 0.0585(8) Uani 1 1 d . . . . .
H63 H 0.7708 0.6753 -0.0568 0.070 Uiso 1 1 calc R U . . .
C64 C 0.8164(4) 0.8304(3) 0.00412(16) 0.0616(8) Uani 1 1 d . . . . .
C65 C 0.8487(4) 0.8828(3) 0.07970(16) 0.0565(7) Uani 1 1 d . . . . .
H65 H 0.8568 0.9634 0.0866 0.068 Uiso 1 1 calc R U . . .
C66 C 0.8700(3) 0.8251(2) 0.14617(14) 0.0453(6) Uani 1 1 d . . . . .
C621 C 0.7918(4) 0.5227(3) 0.04210(15) 0.0555(7) Uani 1 1 d . . . . .
H62A H 0.6873 0.4858 0.0385 0.067 Uiso 1 1 calc R U . . .
H62B H 0.8545 0.4946 0.0836 0.067 Uiso 1 1 calc R U . . .
H62C H 0.8157 0.5065 -0.0069 0.067 Uiso 1 1 calc R U . . .
C641 C 0.7980(5) 0.8987(4) -0.0656(2) 0.0876(12) Uani 1 1 d . . . . .
H64A H 0.7914 0.8518 -0.1124 0.105 Uiso 1 1 calc R U . . .
H64B H 0.8837 0.9644 -0.0577 0.105 Uiso 1 1 calc R U . . .
H64C H 0.7072 0.9235 -0.0710 0.105 Uiso 1 1 calc R U . . .
C661 C 0.8916(4) 0.8931(2) 0.22446(15) 0.0557(7) Uani 1 1 d . . . . .
H66A H 0.8103 0.8598 0.2481 0.067 Uiso 1 1 calc R U . . .
H66B H 0.8918 0.9710 0.2161 0.067 Uiso 1 1 calc R U . . .
H66C H 0.9863 0.8917 0.2587 0.067 Uiso 1 1 calc R U . . .
C71 C 0.7321(3) 0.5151(2) 0.22592(12) 0.0367(5) Uani 1 1 d . . . . .
C72 C 0.5833(3) 0.5267(2) 0.19639(13) 0.0406(6) Uani 1 1 d . . . . .
C73 C 0.4623(3) 0.4461(3) 0.21228(14) 0.0464(6) Uani 1 1 d . . . . .
H73 H 0.3618 0.4536 0.1920 0.056 Uiso 1 1 calc R U . . .
C74 C 0.4798(3) 0.3558(3) 0.25582(14) 0.0507(7) Uani 1 1 d . . . . .
C75 C 0.6259(3) 0.3470(3) 0.28490(15) 0.0506(7) Uani 1 1 d . . . . .
H75 H 0.6408 0.2851 0.3155 0.061 Uiso 1 1 calc R U . . .
C76 C 0.7519(3) 0.4248(2) 0.27130(14) 0.0441(6) Uani 1 1 d . . . . .
C721 C 0.5430(3) 0.6212(3) 0.14993(16) 0.0519(7) Uani 1 1 d . . . . .
H72A H 0.5560 0.6101 0.0977 0.062 Uiso 1 1 calc R U . . .
H72B H 0.6079 0.6939 0.1753 0.062 Uiso 1 1 calc R U . . .
H72C H 0.4395 0.6198 0.1473 0.062 Uiso 1 1 calc R U . . .
C741 C 0.3453(4) 0.2751(3) 0.27452(18) 0.0668(9) Uani 1 1 d . . . . .
H74A H 0.2539 0.2869 0.2428 0.080 Uiso 1 1 calc R U . . .
H74B H 0.3483 0.2894 0.3292 0.080 Uiso 1 1 calc R U . . .
H74C H 0.3480 0.1974 0.2635 0.080 Uiso 1 1 calc R U . . .
C761 C 0.9044(3) 0.4079(3) 0.30935(18) 0.0544(7) Uani 1 1 d . . . . .
H76A H 0.9339 0.3612 0.2734 0.065 Uiso 1 1 calc R U . . .
H76B H 0.8985 0.3706 0.3562 0.065 Uiso 1 1 calc R U . . .
H76C H 0.9781 0.4810 0.3227 0.065 Uiso 1 1 calc R U . . .
B1 B 1.0783(3) 0.5665(3) 0.18937(16) 0.0432(7) Uani 1 1 d . . . . .
F1 F 1.12384(18) 0.62149(16) 0.12953(8) 0.0561(4) Uani 1 1 d . . . . .
F2 F 1.06033(19) 0.45219(14) 0.17873(10) 0.0594(4) Uani 1 1 d . . . . .
F3 F 1.20376(16) 0.61379(13) 0.26052(8) 0.0448(4) Uani 1 1 d . . . . .
F11 F 0.7429(6) 0.1359(5) 0.2202(2) 0.1302(15) Uani 0.659(3) 1 d D U P A 1
F12 F 0.9806(5) 0.1916(4) 0.1615(3) 0.1287(16) Uani 0.659(3) 1 d D U P A 1
C11 C 0.7249(4) 0.1700(3) 0.14966(16) 0.0829(17) Uani 0.659(3) 1 d DG U P A 1
C12 C 0.8480(3) 0.1912(3) 0.1159(3) 0.0767(18) Uani 0.659(3) 1 d DG U P A 1
C13 C 0.8304(4) 0.2180(4) 0.0386(3) 0.0757(19) Uani 0.659(3) 1 d DG U P A 1
H13 H 0.9154 0.2326 0.0153 0.091 Uiso 0.659(3) 1 calc R U P A 1
C14 C 0.6896(5) 0.2237(4) -0.00485(19) 0.0732(18) Uani 0.659(3) 1 d DG U P A 1
H14 H 0.6774 0.2423 -0.0582 0.088 Uiso 0.659(3) 1 calc R U P A 1
C15 C 0.5665(4) 0.2026(5) 0.0289(2) 0.120(3) Uani 0.659(3) 1 d DG U P A 1
H15 H 0.4693 0.2065 -0.0011 0.144 Uiso 0.659(3) 1 calc R U P A 1
C16 C 0.5842(4) 0.1758(4) 0.1062(2) 0.121(3) Uani 0.659(3) 1 d DG U P A 1
H16 H 0.4992 0.1612 0.1295 0.146 Uiso 0.659(3) 1 calc R U P A 1
F11A F 0.5773(6) 0.0143(4) 0.1443(3) 0.1302(15) Uani 0.341(3) 1 d DG U P A 2
F12A F 0.8829(5) 0.1791(5) 0.1992(3) 0.1287(16) Uani 0.341(3) 1 d DG U P A 2
C11A C 0.6423(10) 0.0958(8) 0.1029(4) 0.084(3) Uani 0.341(3) 1 d DG U P A 2
C12A C 0.7874(10) 0.1692(9) 0.1262(4) 0.088(3) Uani 0.341(3) 1 d DG U P A 2
C13A C 0.8486(10) 0.2345(8) 0.0723(6) 0.095(4) Uani 0.341(3) 1 d DG U P A 2
H13A H 0.9488 0.2852 0.0884 0.114 Uiso 0.341(3) 1 calc R U P A 2
C14A C 0.7645(13) 0.2265(7) -0.0049(5) 0.095(4) Uani 0.341(3) 1 d DG U P A 2
H14A H 0.8068 0.2716 -0.0421 0.114 Uiso 0.341(3) 1 calc R U P A 2
C15A C 0.6194(11) 0.1531(8) -0.0281(4) 0.089(3) Uani 0.341(3) 1 d DG U P A 2
H15A H 0.5613 0.1476 -0.0814 0.106 Uiso 0.341(3) 1 calc R U P A 2
C16A C 0.5582(8) 0.0878(7) 0.0258(5) 0.088(3) Uani 0.341(3) 1 d DG U P A 2
H16A H 0.4580 0.0371 0.0097 0.106 Uiso 0.341(3) 1 calc R U P A 2

loop_
_atom_site_aniso_label
_atom_site_aniso_U_11
_atom_site_aniso_U_22
_atom_site_aniso_U_33
_atom_site_aniso_U_23
_atom_site_aniso_U_13
_atom_site_aniso_U_12
C1 0.0352(12) 0.0369(12) 0.0255(9) -0.0028(8) 0.0041(8) 0.0078(10)
C2 0.0350(12) 0.0428(13) 0.0308(10) -0.0043(9) 0.0048(9) 0.0080(10)
C31 0.0382(13) 0.0463(14) 0.0281(10) -0.0039(9) 0.0074(9) 0.0127(11)
C32 0.0413(14) 0.0519(15) 0.0375(12) -0.0091(10) 0.0097(10) 0.0081(12)
C33 0.0545(17) 0.0606(18) 0.0451(14) -0.0186(12) -0.0014(12) 0.0178(14)
C34 0.082(2) 0.075(2) 0.0302(12) -0.0114(12) 0.0041(13) 0.0348(19)
C35 0.087(2) 0.076(2) 0.0361(13) 0.0064(13) 0.0290(14) 0.0321(19)
C36 0.0514(16) 0.0566(17) 0.0404(12) 0.0019(11) 0.0184(11) 0.0133(13)
Al1 0.0336(4) 0.0432(4) 0.0289(3) -0.0051(3) 0.0018(3) 0.0075(3)
C4 0.0410(14) 0.0552(16) 0.0393(12) -0.0075(11) 0.0112(10) -0.0014(12)
C41 0.0511(19) 0.088(3) 0.083(2) -0.0110(19) 0.0319(17) 0.0009(18)
C42 0.068(2) 0.0491(17) 0.0618(17) -0.0072(13) 0.0266(15) -0.0073(15)
C43 0.069(2) 0.084(3) 0.0512(16) 0.0112(16) 0.0144(15) -0.0133(19)
C5 0.0537(17) 0.0626(18) 0.0370(12) -0.0049(11) -0.0070(11) 0.0223(14)
C51 0.0505(18) 0.092(3) 0.0429(14) -0.0032(15) -0.0112(12) 0.0140(17)
C52 0.082(2) 0.068(2) 0.0463(15) 0.0199(14) -0.0109(15) 0.0082(18)
C53 0.154(5) 0.128(4) 0.058(2) -0.006(2) -0.014(2) 0.105(4)
P1 0.0331(3) 0.0388(3) 0.0274(3) -0.0079(2) 0.0020(2) 0.0088(3)
C61 0.0383(13) 0.0497(15) 0.0279(10) -0.0056(9) 0.0065(9) 0.0094(11)
C62 0.0445(14) 0.0595(17) 0.0303(11) -0.0072(10) 0.0063(10) 0.0111(13)
C63 0.0612(19) 0.083(2) 0.0285(11) -0.0022(12) 0.0075(11) 0.0185(16)
C64 0.066(2) 0.081(2) 0.0415(14) 0.0131(14) 0.0164(13) 0.0216(17)
C65 0.066(2) 0.0580(18) 0.0484(15) 0.0070(13) 0.0168(13) 0.0197(15)
C66 0.0479(15) 0.0485(15) 0.0391(12) -0.0010(10) 0.0088(10) 0.0146(12)
C621 0.0579(18) 0.0631(18) 0.0354(12) -0.0210(12) 0.0023(11) 0.0102(14)
C641 0.096(3) 0.116(3) 0.0536(18) 0.035(2) 0.0201(18) 0.029(3)
C661 0.081(2) 0.0434(15) 0.0434(13) -0.0041(11) 0.0125(13) 0.0207(15)
C71 0.0340(12) 0.0402(13) 0.0295(10) -0.0082(9) 0.0016(8) 0.0057(10)
C72 0.0334(12) 0.0511(15) 0.0310(10) -0.0108(9) 0.0016(9) 0.0081(11)
C73 0.0349(13) 0.0632(17) 0.0338(11) -0.0105(11) 0.0038(9) 0.0069(12)
C74 0.0448(15) 0.0627(18) 0.0340(12) -0.0091(11) 0.0073(10) -0.0006(13)
C75 0.0517(17) 0.0525(16) 0.0393(12) 0.0014(11) 0.0045(11) 0.0052(13)
C76 0.0417(14) 0.0475(15) 0.0368(11) -0.0042(10) 0.0038(10) 0.0073(12)
C721 0.0362(14) 0.0656(19) 0.0510(14) 0.0013(13) 0.0026(11) 0.0163(13)
C741 0.0521(18) 0.082(2) 0.0497(15) 0.0027(15) 0.0068(13) -0.0074(16)
C761 0.0472(16) 0.0517(17) 0.0591(16) 0.0108(13) 0.0034(12) 0.0117(13)
B1 0.0381(15) 0.0501(17) 0.0361(13) -0.0143(12) 0.0034(11) 0.0103(13)
F1 0.0493(9) 0.0810(12) 0.0375(7) -0.0080(7) 0.0138(6) 0.0157(8)
F2 0.0519(10) 0.0532(10) 0.0669(10) -0.0231(8) 0.0041(8) 0.0168(8)
F3 0.0346(8) 0.0562(9) 0.0388(7) -0.0135(6) 0.0016(5) 0.0129(7)
F11 0.166(4) 0.157(4) 0.084(2) 0.040(2) 0.023(2) 0.075(3)
F12 0.090(3) 0.108(3) 0.176(4) 0.011(3) -0.009(3) 0.043(3)
C11 0.094(4) 0.083(4) 0.076(4) 0.003(3) 0.018(3) 0.034(4)
C12 0.058(3) 0.055(4) 0.112(4) -0.012(3) -0.003(3) 0.030(3)
C13 0.067(4) 0.047(4) 0.128(5) 0.019(4) 0.046(3) 0.021(3)
C14 0.068(4) 0.084(5) 0.067(3) 0.012(3) 0.021(3) 0.015(4)
C15 0.059(4) 0.190(9) 0.094(4) 0.040(5) 0.009(3) 0.007(5)
C16 0.072(4) 0.196(9) 0.090(4) 0.028(5) 0.017(3) 0.024(5)
F11A 0.166(4) 0.157(4) 0.084(2) 0.040(2) 0.023(2) 0.075(3)
F12A 0.090(3) 0.108(3) 0.176(4) 0.011(3) -0.009(3) 0.043(3)
C11A 0.102(6) 0.101(8) 0.095(6) 0.045(6) 0.067(5) 0.064(6)
C12A 0.106(7) 0.100(9) 0.088(6) -0.002(6) 0.030(5) 0.078(6)
C13A 0.116(9) 0.035(6) 0.127(7) -0.044(6) 0.048(6) -0.002(5)
C14A 0.139(12) 0.055(7) 0.127(8) 0.035(7) 0.079(8) 0.042(7)
C15A 0.141(10) 0.061(7) 0.077(6) 0.005(5) 0.034(6) 0.044(6)
C16A 0.060(6) 0.098(8) 0.117(7) 0.025(6) 0.036(5) 0.027(6)

loop_
_atom_type_symbol
_atom_type_description
_atom_type_scat_dispersion_real
_atom_type_scat_dispersion_imag
_atom_type_scat_source
C C 0.0033 0.0016 'International Tables Vol C Tables 4.2.6.8 and 6.1.1.4'
H H 0.0000 0.0000 'International Tables Vol C Tables 4.2.6.8 and 6.1.1.4'
B B 0.0013 0.0007 'International Tables Vol C Tables 4.2.6.8 and 6.1.1.4'
F F 0.0171 0.0103 'International Tables Vol C Tables 4.2.6.8 and 6.1.1.4'
Al Al 0.0645 0.0514 'International Tables Vol C Tables 4.2.6.8 and 6.1.1.4'
P P 0.1023 0.0942 'International Tables Vol C Tables 4.2.6.8 and 6.1.1.4'

loop_
_geom_angle_atom_site_label_1
_geom_angle_atom_site_label_2
_geom_angle_atom_site_label_3
_geom_angle
C2 C1 P1 116.17(18)
C2 C1 Al1 127.51(16)
P1 C1 Al1 114.13(11)
C1 C2 C31 124.6(2)
C1 C2 H2 117.7
C31 C2 H2 117.7
C32 C31 C36 118.6(2)
C32 C31 C2 121.7(2)
C36 C31 C2 119.6(2)
C33 C32 C31 121.0(2)
C33 C32 H32 119.5
C31 C32 H32 119.5
C32 C33 C34 119.6(3)
C32 C33 H33 120.2
C34 C33 H33 120.2
C35 C34 C33 120.2(2)
C35 C34 H34 119.9
C33 C34 H34 119.9
C34 C35 C36 120.9(3)
C34 C35 H35 119.6
C36 C35 H35 119.6
C35 C36 C31 119.6(3)
C35 C36 H36 120.2
C31 C36 H36 120.2
F3 Al1 C4 100.74(9)
F3 Al1 C5 100.80(10)
C4 Al1 C5 118.41(13)
F3 Al1 C1 88.81(8)
C4 Al1 C1 120.52(11)
C5 Al1 C1 116.90(12)
C43 C4 C42 107.6(3)
C43 C4 C41 106.8(3)
C42 C4 C41 106.3(2)
C43 C4 Al1 112.61(19)
C42 C4 Al1 114.76(18)
C41 C4 Al1 108.2(2)
C4 C41 H41A 109.5
C4 C41 H41B 109.5
H41A C41 H41B 109.5
C4 C41 H41C 109.5
H41A C41 H41C 109.5
H41B C41 H41C 109.5
C4 C42 H42A 109.5
C4 C42 H42B 109.5
H42A C42 H42B 109.5
C4 C42 H42C 109.5
H42A C42 H42C 109.5
H42B C42 H42C 109.5
C4 C43 H43A 109.5
C4 C43 H43B 109.5
H43A C43 H43B 109.5
C4 C43 H43C 109.5
H43A C43 H43C 109.5
H43B C43 H43C 109.5
C52 C5 C51 106.8(2)
C52 C5 C53 107.8(3)
C51 C5 C53 108.2(3)
C52 C5 Al1 115.2(2)
C51 C5 Al1 111.6(2)
C53 C5 Al1 107.1(2)
C5 C51 H51A 109.5
C5 C51 H51B 109.5
H51A C51 H51B 109.5
C5 C51 H51C 109.5
H51A C51 H51C 109.5
H51B C51 H51C 109.5
C5 C52 H52A 109.5
C5 C52 H52B 109.5
H52A C52 H52B 109.5
C5 C52 H52C 109.5
H52A C52 H52C 109.5
H52B C52 H52C 109.5
C5 C53 H53A 109.5
C5 C53 H53B 109.5
H53A C53 H53B 109.5
C5 C53 H53C 109.5
H53A C53 H53C 109.5
H53B C53 H53C 109.5
C1 P1 C61 114.36(11)
C1 P1 C71 108.18(10)
C61 P1 C71 111.06(11)
C1 P1 B1 101.90(11)
C61 P1 B1 101.00(12)
C71 P1 B1 120.24(12)
C66 C61 C62 118.8(2)
C66 C61 P1 125.04(17)
C62 C61 P1 116.1(2)
C63 C62 C61 118.9(3)
C63 C62 C621 117.6(2)
C61 C62 C621 123.4(2)
C64 C63 C62 122.7(2)
C64 C63 H63 118.6
C62 C63 H63 118.6
C63 C64 C65 117.3(3)
C63 C64 C641 122.0(3)
C65 C64 C641 120.7(4)
C64 C65 C66 123.3(3)
C64 C65 H65 118.3
C66 C65 H65 118.3
C65 C66 C61 118.7(2)
C65 C66 C661 116.6(3)
C61 C66 C661 124.5(2)
C62 C621 H62A 109.5
C62 C621 H62B 109.5
H62A C621 H62B 109.5
C62 C621 H62C 109.5
H62A C621 H62C 109.5
H62B C621 H62C 109.5
C64 C641 H64A 109.5
C64 C641 H64B 109.5
H64A C641 H64B 109.5
C64 C641 H64C 109.5
H64A C641 H64C 109.5
H64B C641 H64C 109.5
C66 C661 H66A 109.5
C66 C661 H66B 109.5
H66A C661 H66B 109.5
C66 C661 H66C 109.5
H66A C661 H66C 109.5
H66B C661 H66C 109.5
C76 C71 C72 119.0(2)
C76 C71 P1 117.12(19)
C72 C71 P1 123.6(2)
C73 C72 C71 118.4(3)
C73 C72 C721 115.8(2)
C71 C72 C721 125.8(2)
C74 C73 C72 123.2(3)
C74 C73 H73 118.4
C72 C73 H73 118.4
C73 C74 C75 117.5(3)
C73 C74 C741 120.6(3)
C75 C74 C741 121.8(3)
C74 C75 C76 122.3(3)
C74 C75 H75 118.9
C76 C75 H75 118.9
C75 C76 C71 119.6(2)
C75 C76 C761 116.6(3)
C71 C76 C761 123.8(2)
C72 C721 H72A 109.5
C72 C721 H72B 109.5
H72A C721 H72B 109.5
C72 C721 H72C 109.5
H72A C721 H72C 109.5
H72B C721 H72C 109.5
C74 C741 H74A 109.5
C74 C741 H74B 109.5
H74A C741 H74B 109.5
C74 C741 H74C 109.5
H74A C741 H74C 109.5
H74B C741 H74C 109.5
C76 C761 H76A 109.5
C76 C761 H76B 109.5
H76A C761 H76B 109.5
C76 C761 H76C 109.5
H76A C761 H76C 109.5
H76B C761 H76C 109.5
F2 B1 F1 112.4(2)
F2 B1 F3 107.9(2)
F1 B1 F3 105.2(2)
F2 B1 P1 117.3(2)
F1 B1 P1 110.8(2)
F3 B1 P1 102.01(15)
B1 F3 Al1 129.97(15)
F11 C11 C12 118.2(3)
F11 C11 C16 121.6(3)
C12 C11 C16 120.0
F12 C12 C11 117.2(4)
F12 C12 C13 122.6(4)
C11 C12 C13 120.0
C14 C13 C12 120.0
C14 C13 H13 120.0
C12 C13 H13 120.0
C13 C14 C15 120.0
C13 C14 H14 120.0
C15 C14 H14 120.0
C16 C15 C14 120.0
C16 C15 H15 120.0
C14 C15 H15 120.0
C15 C16 C11 120.0
C15 C16 H16 120.0
C11 C16 H16 120.0
F11A C11A C12A 126.5(7)
F11A C11A C16A 112.6(7)
C12A C11A C16A 120.0
F12A C12A C13A 115.1(7)
F12A C12A C11A 124.8(7)
C13A C12A C11A 120.0
C12A C13A C14A 120.0
C12A C13A H13A 120.0
C14A C13A H13A 120.0
C15A C14A C13A 120.0
C15A C14A H14A 120.0
C13A C14A H14A 120.0
C16A C15A C14A 120.0
C16A C15A H15A 120.0
C14A C15A H15A 120.0
C15A C16A C11A 120.0
C15A C16A H16A 120.0
C11A C16A H16A 120.0

loop_
_geom_bond_atom_site_label_1
_geom_bond_atom_site_label_2
_geom_bond_distance
C1 C2 1.347(3)
C1 P1 1.817(2)
C1 Al1 2.023(2)
C2 C31 1.469(3)
C2 H2 0.9600
C31 C32 1.390(4)
C31 C36 1.397(3)
C32 C33 1.381(3)
C32 H32 0.9600
C33 C34 1.385(5)
C33 H33 0.9600
C34 C35 1.362(5)
C34 H34 0.9600
C35 C36 1.391(4)
C35 H35 0.9600
C36 H36 0.9600
Al1 F3 1.9134(14)
Al1 C4 2.008(3)
Al1 C5 2.012(3)
C4 C43 1.531(4)
C4 C42 1.537(4)
C4 C41 1.545(5)
C41 H41A 0.9599
C41 H41B 0.9599
C41 H41C 0.9599
C42 H42A 0.9599
C42 H42B 0.9599
C42 H42C 0.9599
C43 H43A 0.9599
C43 H43B 0.9599
C43 H43C 0.9599
C5 C52 1.535(5)
C5 C51 1.539(4)
C5 C53 1.539(5)
C51 H51A 0.9599
C51 H51B 0.9599
C51 H51C 0.9599
C52 H52A 0.9599
C52 H52B 0.9599
C52 H52C 0.9599
C53 H53A 0.9599
C53 H53B 0.9599
C53 H53C 0.9599
P1 C61 1.822(3)
P1 C71 1.834(3)
P1 B1 2.052(3)
C61 C66 1.410(4)
C61 C62 1.419(3)
C62 C63 1.395(4)
C62 C621 1.505(4)
C63 C64 1.374(5)
C63 H63 0.9600
C64 C65 1.379(4)
C64 C641 1.507(4)
C65 C66 1.387(4)
C65 H65 0.9600
C66 C661 1.517(3)
C621 H62A 0.9599
C621 H62B 0.9599
C621 H62C 0.9599
C641 H64A 0.9600
C641 H64B 0.9600
C641 H64C 0.9600
C661 H66A 0.9599
C661 H66B 0.9599
C661 H66C 0.9599
C71 C76 1.405(4)
C71 C72 1.423(3)
C72 C73 1.392(4)
C72 C721 1.508(4)
C73 C74 1.382(4)
C73 H73 0.9600
C74 C75 1.386(4)
C74 C741 1.503(4)
C75 C76 1.393(4)
C75 H75 0.9600
C76 C761 1.507(4)
C721 H72A 0.9599
C721 H72B 0.9599
C721 H72C 0.9599
C741 H74A 0.9599
C741 H74B 0.9599
C741 H74C 0.9599
C761 H76A 0.9599
C761 H76B 0.9599
C761 H76C 0.9599
B1 F2 1.352(3)
B1 F1 1.360(4)
B1 F3 1.488(3)
F11 C11 1.309(4)
F12 C12 1.319(5)
C11 C12 1.3900
C11 C16 1.3900
C12 C13 1.3900
C13 C14 1.3900
C13 H13 0.9600
C14 C15 1.3900
C14 H14 0.9600
C15 C16 1.3900
C15 H15 0.9600
C16 H16 0.9600
F11A C11A 1.354(7)
F12A C12A 1.369(7)
C11A C12A 1.3900
C11A C16A 1.3900
C12A C13A 1.3900
C13A C14A 1.3900
C13A H13A 0.9600
C14A C15A 1.3900
C14A H14A 0.9600
C15A C16A 1.3900
C15A H15A 0.9600
C16A H16A 0.9600

loop_
_geom_torsion_atom_site_label_1
_geom_torsion_atom_site_label_2
_geom_torsion_atom_site_label_3
_geom_torsion_atom_site_label_4
_geom_torsion
P1 C1 C2 C31 -179.0(2)
Al1 C1 C2 C31 19.0(4)
C1 C2 C31 C32 24.4(4)
C1 C2 C31 C36 -155.1(3)
C36 C31 C32 C33 2.8(4)
C2 C31 C32 C33 -176.7(3)
C31 C32 C33 C34 -0.9(5)
C32 C33 C34 C35 -0.9(5)
C33 C34 C35 C36 0.9(5)
C34 C35 C36 C31 1.0(5)
C32 C31 C36 C35 -2.8(4)
C2 C31 C36 C35 176.7(3)
C2 C1 P1 C61 96.8(2)
Al1 C1 P1 C61 -98.71(14)
C2 C1 P1 C71 -27.5(2)
Al1 C1 P1 C71 136.97(13)
C2 C1 P1 B1 -155.1(2)
Al1 C1 P1 B1 9.32(16)
C1 P1 C61 C66 -10.8(3)
C71 P1 C61 C66 112.0(2)
B1 P1 C61 C66 -119.4(2)
C1 P1 C61 C62 167.00(19)
C71 P1 C61 C62 -70.2(2)
B1 P1 C61 C62 58.4(2)
C66 C61 C62 C63 3.5(4)
P1 C61 C62 C63 -174.4(2)
C66 C61 C62 C621 -173.8(3)
P1 C61 C62 C621 8.2(4)
C61 C62 C63 C64 0.3(5)
C621 C62 C63 C64 177.8(3)
C62 C63 C64 C65 -3.4(5)
C62 C63 C64 C641 177.9(3)
C63 C64 C65 C66 2.7(5)
C641 C64 C65 C66 -178.6(3)
C64 C65 C66 C61 1.0(5)
C64 C65 C66 C661 -175.0(3)
C62 C61 C66 C65 -4.2(4)
P1 C61 C66 C65 173.6(2)
C62 C61 C66 C661 171.6(3)
P1 C61 C66 C661 -10.7(4)
C1 P1 C71 C76 -68.9(2)
C61 P1 C71 C76 164.80(17)
B1 P1 C71 C76 47.3(2)
C1 P1 C71 C72 104.80(19)
C61 P1 C71 C72 -21.5(2)
B1 P1 C71 C72 -138.93(18)
C76 C71 C72 C73 -1.4(3)
P1 C71 C72 C73 -175.02(16)
C76 C71 C72 C721 177.2(2)
P1 C71 C72 C721 3.6(3)
C71 C72 C73 C74 0.4(3)
C721 C72 C73 C74 -178.3(2)
C72 C73 C74 C75 0.4(4)
C72 C73 C74 C741 176.8(2)
C73 C74 C75 C76 -0.2(4)
C741 C74 C75 C76 -176.6(2)
C74 C75 C76 C71 -0.8(4)
C74 C75 C76 C761 177.5(2)
C72 C71 C76 C75 1.6(3)
P1 C71 C76 C75 175.59(18)
C72 C71 C76 C761 -176.5(2)
P1 C71 C76 C761 -2.5(3)
F2 B1 F3 Al1 -140.05(17)
F1 B1 F3 Al1 99.8(2)
P1 B1 F3 Al1 -15.9(3)
F11 C11 C12 F12 -9.7(5)
C16 C11 C12 F12 175.8(4)
F11 C11 C12 C13 174.5(4)
C16 C11 C12 C13 0.0
F12 C12 C13 C14 -175.6(5)
C11 C12 C13 C14 0.0
C12 C13 C14 C15 0.0
C13 C14 C15 C16 0.0
C14 C15 C16 C11 0.0
F11 C11 C16 C15 -174.3(4)
C12 C11 C16 C15 0.0
F11A C11A C12A F12A -7.6(10)
C16A C11A C12A F12A -176.3(9)
F11A C11A C12A C13A 168.6(9)
C16A C11A C12A C13A 0.0
F12A C12A C13A C14A 176.6(8)
C11A C12A C13A C14A 0.0
C12A C13A C14A C15A 0.0
C13A C14A C15A C16A 0.0
C14A C15A C16A C11A 0.0
F11A C11A C16A C15A -170.1(7)
C12A C11A C16A C15A 0.0
